data_7122987
loop_
_publ_author_name
'Okuda, Jun'
'Lemmerz, Lara E.'
'Mukherjee, Debabrata'
'Spaniol, Thomas Paul'
'Laurent, Maron'
'Menard, Gabriel'
'Wong, Anthony'

_publ_section_title
;
 Cationic Magnesium Hydride [MgH]+ Stabilized by an NNNN-Type Macrocycle
;
_journal_name_full 'Chemical Communications'
_journal_paper_doi 10.1039/C9CC00490D
_journal_year 2019
_chemical_formula_moiety 'C32 H36 B, C18 H42 B Mg N4 O2, C6 H12, 3(C4 H8 O)'
_chemical_formula_sum 'C68 H114 B2 Mg N4 O5'
_chemical_formula_weight 1113.56
_chemical_properties_physical Air-sensitive,Moisture-sensitive,Oxygen-sensitive
_space_group_crystal_system triclinic
_space_group_IT_number 2
_space_group_name_Hall '-P 1'
_space_group_name_H-M_alt 'P -1'
_symmetry_space_group_name_Hall '-P 1'
_symmetry_space_group_name_H-M 'P -1'
_atom_sites_solution_hydrogens mixed
_audit_creation_method SHELXL-2018/3
_audit_update_record
;
2019-01-18 deposited with the CCDC.    2019-02-13 downloaded from the CCDC.
;
_cell_angle_alpha 83.123(3)
_cell_angle_beta 77.706(3)
_cell_angle_gamma 85.097(3)
_cell_formula_units_Z 2
_cell_length_a 12.0615(4)
_cell_length_b 13.3505(5)
_cell_length_c 21.4909(9)
_cell_measurement_reflns_used 28566
_cell_measurement_temperature 100(2)
_cell_measurement_theta_max 72.24
_cell_measurement_theta_min 4.87
_cell_volume 3350.5(2)
_computing_cell_refinement 'X-Area Recipe 1.33.0.0 (STOE, 2015)'
_computing_data_collection 'X-Area Pilatus3_SV 1.31.131.0 (STOE, 2017)'
_computing_data_reduction
;
X-Area Integrate 1.71.0.0 (STOE, 2016)
X-Area LANA 1.71.4.0 (STOE, 2017)
;
_computing_molecular_graphics 'DIAMOND (Brandenburg)'
_computing_structure_refinement 'SHELXL-2018/3 (Sheldrick, 2018)'
_computing_structure_solution 'SIR-92 (Altomare)'
_diffrn_ambient_temperature 100(2)
_diffrn_detector 'Hybrid Pixel Counting Detector'
_diffrn_detector_area_resol_mean 5.81
_diffrn_detector_type 'Dectris Pilatus 200K'
_diffrn_measured_fraction_theta_full 0.839
_diffrn_measured_fraction_theta_max 0.865
_diffrn_measurement_device_type 'STOE STADIVARI'
_diffrn_measurement_method '\w scans'
_diffrn_radiation_monochromator 'multilayer optics'
_diffrn_radiation_type CuK\a
_diffrn_radiation_wavelength 1.54178
_diffrn_reflns_av_R_equivalents 0.0301
_diffrn_reflns_av_unetI/netI 0.0460
_diffrn_reflns_Laue_measured_fraction_full 0.839
_diffrn_reflns_Laue_measured_fraction_max 0.865
_diffrn_reflns_limit_h_max 14
_diffrn_reflns_limit_h_min -14
_diffrn_reflns_limit_k_max 15
_diffrn_reflns_limit_k_min -16
_diffrn_reflns_limit_l_max 25
_diffrn_reflns_limit_l_min -17
_diffrn_reflns_number 21480
_diffrn_reflns_point_group_measured_fraction_full 0.839
_diffrn_reflns_point_group_measured_fraction_max 0.865
_diffrn_reflns_theta_full 25.000
_diffrn_reflns_theta_max 71.467
_diffrn_reflns_theta_min 4.677
_exptl_absorpt_coefficient_mu 0.602
_exptl_absorpt_correction_T_max 0.8373
_exptl_absorpt_correction_T_min 0.3253
_exptl_absorpt_correction_type multi-scan
_exptl_absorpt_process_details 'STOE X-Res 32'
_exptl_crystal_colour plate
_exptl_crystal_density_diffrn 1.104
_exptl_crystal_description colourless
_exptl_crystal_F_000 1224
_exptl_crystal_recrystallization_method 'Re-crystallisation from solvent: thf and cyclohexane'
_exptl_crystal_size_max 0.320
_exptl_crystal_size_mid 0.210
_exptl_crystal_size_min 0.100
_refine_diff_density_max 0.986
_refine_diff_density_min -0.588
_refine_diff_density_rms 0.074
_refine_ls_extinction_method none
_refine_ls_goodness_of_fit_ref 1.105
_refine_ls_hydrogen_treatment mixed
_refine_ls_matrix_type full
_refine_ls_number_parameters 745
_refine_ls_number_reflns 11298
_refine_ls_number_restraints 0
_refine_ls_restrained_S_all 1.105
_refine_ls_R_factor_all 0.1195
_refine_ls_R_factor_gt 0.0891
_refine_ls_shift/su_max 0.000
_refine_ls_shift/su_mean 0.000
_refine_ls_structure_factor_coef Fsqd
_refine_ls_weighting_details 'w=1/[\s^2^(Fo^2^)+(0.1848P)^2^+0.6646P] where P=(Fo^2^+2Fc^2^)/3'
_refine_ls_weighting_scheme calc
_refine_ls_wR_factor_gt 0.2600
_refine_ls_wR_factor_ref 0.2843
_reflns_Friedel_coverage 0.000
_reflns_number_gt 7647
_reflns_number_total 11298
_reflns_threshold_expression 'I > 2\s(I)'
_cod_data_source_file c9cc00490d2.cif
_cod_data_source_block 4
_cod_database_code 7122987
_shelx_shelxl_version_number 2018/3
_shelx_space_group_comment
;
The symmetry employed for this shelxl refinement is uniquely defined
by the following loop, which should always be used as a source of
symmetry information in preference to the above space-group names.
They are only intended as comments.
;
_shelx_estimated_absorpt_t_min 0.831
_shelx_estimated_absorpt_t_max 0.942

loop_
_space_group_symop_operation_xyz
'x, y, z'
'-x, -y, -z'

loop_
_atom_site_label
_atom_site_type_symbol
_atom_site_fract_x
_atom_site_fract_y
_atom_site_fract_z
_atom_site_U_iso_or_equiv
_atom_site_adp_type
_atom_site_occupancy
_atom_site_site_symmetry_order
_atom_site_calc_flag
_atom_site_refinement_flags_posn
_atom_site_refinement_flags_adp
Mg1 Mg 0.14742(8) 0.49472(7) 0.33320(5) 0.0222(3) Uani 1 1 d . .
N1 N 0.3215(2) 0.4936(2) 0.27333(14) 0.0275(6) Uani 1 1 d . .
N2 N 0.2279(2) 0.6031(2) 0.38293(14) 0.0257(6) Uani 1 1 d . .
N3 N 0.0108(2) 0.6179(2) 0.34314(14) 0.0274(6) Uani 1 1 d . .
N4 N 0.1053(2) 0.5092(2) 0.23385(14) 0.0274(6) Uani 1 1 d . .
O1 O 0.1228(2) 0.35305(18) 0.36818(12) 0.0338(6) Uani 1 1 d . .
O2 O 0.0765(3) 0.2857(2) 0.47630(13) 0.0418(7) Uani 1 1 d . .
B1 B 0.1293(4) 0.3706(3) 0.4368(2) 0.0330(9) Uani 1 1 d . .
H1A H 0.216(4) 0.379(3) 0.434(2) 0.045(12) Uiso 1 1 d . .
H1B H 0.081(4) 0.442(3) 0.453(2) 0.036(11) Uiso 1 1 d . .
C1 C 0.3757(3) 0.5852(3) 0.2842(2) 0.0424(9) Uani 1 1 d . .
H1C H 0.459066 0.576341 0.269119 0.051 Uiso 1 1 calc R U
H1D H 0.347761 0.645102 0.258720 0.051 Uiso 1 1 calc R U
C2 C 0.3505(3) 0.6032(3) 0.3523(2) 0.0417(9) Uani 1 1 d . .
H2A H 0.378825 0.669169 0.356071 0.050 Uiso 1 1 calc R U
H2B H 0.392652 0.550271 0.376032 0.050 Uiso 1 1 calc R U
C3 C 0.1730(3) 0.7021(3) 0.3634(2) 0.0439(10) Uani 1 1 d . .
H3A H 0.202445 0.721418 0.317247 0.053 Uiso 1 1 calc R U
H3B H 0.192833 0.754346 0.387542 0.053 Uiso 1 1 calc R U
C4 C 0.0474(3) 0.6988(3) 0.3754(2) 0.0448(10) Uani 1 1 d . .
H4A H 0.014353 0.765127 0.359744 0.054 Uiso 1 1 calc R U
H4B H 0.017416 0.687069 0.422050 0.054 Uiso 1 1 calc R U
C5 C -0.0042(4) 0.6586(3) 0.2789(2) 0.0466(10) Uani 1 1 d . .
H5A H 0.055251 0.706567 0.260180 0.056 Uiso 1 1 calc R U
H5B H -0.078967 0.696871 0.282424 0.056 Uiso 1 1 calc R U
C6 C 0.0018(4) 0.5803(4) 0.2356(2) 0.0484(10) Uani 1 1 d . .
H6A H 0.001628 0.613226 0.191790 0.058 Uiso 1 1 calc R U
H6B H -0.066854 0.540983 0.249365 0.058 Uiso 1 1 calc R U
C7 C 0.2053(3) 0.5584(3) 0.1933(2) 0.0408(9) Uani 1 1 d . .
H7A H 0.204078 0.629130 0.203127 0.049 Uiso 1 1 calc R U
H7B H 0.201499 0.559762 0.147612 0.049 Uiso 1 1 calc R U
C8 C 0.3138(3) 0.5030(3) 0.20452(18) 0.0359(8) Uani 1 1 d . .
H8A H 0.318472 0.434623 0.190277 0.043 Uiso 1 1 calc R U
H8B H 0.379044 0.539327 0.178549 0.043 Uiso 1 1 calc R U
C9 C 0.3893(3) 0.4011(3) 0.2887(2) 0.0447(10) Uani 1 1 d . .
H9A H 0.387302 0.391516 0.334853 0.067 Uiso 1 1 calc R U
H9B H 0.468111 0.406840 0.265402 0.067 Uiso 1 1 calc R U
H9C H 0.357886 0.343080 0.276146 0.067 Uiso 1 1 calc R U
C10 C 0.2203(4) 0.5943(4) 0.4528(2) 0.0491(11) Uani 1 1 d . .
H10A H 0.140229 0.594102 0.474799 0.074 Uiso 1 1 calc R U
H10B H 0.254873 0.651785 0.463925 0.074 Uiso 1 1 calc R U
H10C H 0.260596 0.531229 0.466218 0.074 Uiso 1 1 calc R U
C11 C -0.0978(3) 0.5849(3) 0.3831(2) 0.0436(10) Uani 1 1 d . .
H11A H -0.124915 0.531428 0.363750 0.065 Uiso 1 1 calc R U
H11B H -0.154249 0.642414 0.386151 0.065 Uiso 1 1 calc R U
H11C H -0.086339 0.559062 0.426096 0.065 Uiso 1 1 calc R U
C12 C 0.0810(4) 0.4209(3) 0.2062(2) 0.0512(11) Uani 1 1 d . .
H12A H 0.144601 0.369981 0.205630 0.077 Uiso 1 1 calc R U
H12B H 0.070438 0.440944 0.162355 0.077 Uiso 1 1 calc R U
H12C H 0.011485 0.392518 0.232067 0.077 Uiso 1 1 calc R U
C13 C 0.0618(4) 0.2626(3) 0.3725(2) 0.0426(9) Uani 1 1 d . .
C14 C 0.1125(6) 0.2044(3) 0.3152(2) 0.0675(16) Uani 1 1 d . .
H14A H 0.090135 0.239896 0.276695 0.101 Uiso 1 1 calc R U
H14B H 0.084385 0.136343 0.322919 0.101 Uiso 1 1 calc R U
H14C H 0.195569 0.199500 0.309050 0.101 Uiso 1 1 calc R U
C15 C -0.0643(4) 0.2927(4) 0.3771(2) 0.0519(11) Uani 1 1 d . .
H15A H -0.094797 0.322214 0.417390 0.078 Uiso 1 1 calc R U
H15B H -0.105078 0.232782 0.375949 0.078 Uiso 1 1 calc R U
H15C H -0.074062 0.342525 0.341005 0.078 Uiso 1 1 calc R U
C16 C 0.0849(4) 0.2066(3) 0.4365(2) 0.0477(10) Uani 1 1 d . .
C17 C 0.2045(6) 0.1537(4) 0.4285(3) 0.0704(17) Uani 1 1 d . .
H17A H 0.260032 0.199918 0.403208 0.106 Uiso 1 1 calc R U
H17B H 0.206815 0.093166 0.406501 0.106 Uiso 1 1 calc R U
H17C H 0.222860 0.134340 0.470768 0.106 Uiso 1 1 calc R U
C18 C -0.0050(6) 0.1331(4) 0.4701(3) 0.0773(19) Uani 1 1 d . .
H18A H 0.010135 0.106936 0.512326 0.116 Uiso 1 1 calc R U
H18B H -0.002138 0.076760 0.444358 0.116 Uiso 1 1 calc R U
H18C H -0.080539 0.168331 0.475331 0.116 Uiso 1 1 calc R U
B2 B 0.6321(3) 0.8152(3) 0.22146(18) 0.0222(7) Uani 1 1 d . .
C19 C 0.6540(3) 0.9030(2) 0.26404(16) 0.0249(7) Uani 1 1 d . .
C20 C 0.7331(3) 0.8895(2) 0.30415(17) 0.0276(7) Uani 1 1 d . .
H20 H 0.771112 0.824695 0.309520 0.033 Uiso 1 1 calc R U
C21 C 0.7589(3) 0.9664(3) 0.33668(19) 0.0332(8) Uani 1 1 d . .
C22 C 0.7034(3) 1.0612(3) 0.32908(19) 0.0344(8) Uani 1 1 d . .
H22 H 0.719551 1.114060 0.351103 0.041 Uiso 1 1 calc R U
C23 C 0.6246(3) 1.0798(3) 0.28971(19) 0.0342(8) Uani 1 1 d . .
C24 C 0.6020(3) 1.0016(2) 0.25766(18) 0.0291(7) Uani 1 1 d . .
H24 H 0.549168 1.015222 0.230205 0.035 Uiso 1 1 calc R U
C25 C 0.8464(3) 0.9478(3) 0.3780(2) 0.0408(9) Uani 1 1 d . .
H25A H 0.844779 0.877919 0.398007 0.061 Uiso 1 1 calc R U
H25B H 0.829326 0.994223 0.411285 0.061 Uiso 1 1 calc R U
H25C H 0.921969 0.959232 0.351493 0.061 Uiso 1 1 calc R U
C26 C 0.5632(4) 1.1828(3) 0.2820(2) 0.0465(10) Uani 1 1 d . .
H26A H 0.509473 1.181180 0.253830 0.070 Uiso 1 1 calc R U
H26B H 0.618621 1.233283 0.263223 0.070 Uiso 1 1 calc R U
H26C H 0.521789 1.200700 0.324013 0.070 Uiso 1 1 calc R U
C27 C 0.5013(3) 0.8212(2) 0.21000(17) 0.0242(6) Uani 1 1 d . .
C28 C 0.4785(3) 0.7785(2) 0.15775(17) 0.0259(7) Uani 1 1 d . .
H28 H 0.539432 0.743696 0.131469 0.031 Uiso 1 1 calc R U
C29 C 0.3707(3) 0.7845(2) 0.14225(18) 0.0300(7) Uani 1 1 d . .
C30 C 0.2807(3) 0.8342(2) 0.18176(19) 0.0311(8) Uani 1 1 d . .
H30 H 0.207083 0.839789 0.171945 0.037 Uiso 1 1 calc R U
C31 C 0.2975(3) 0.8751(2) 0.23484(18) 0.0296(7) Uani 1 1 d . .
C32 C 0.4062(3) 0.8666(2) 0.24882(17) 0.0258(7) Uani 1 1 d . .
H32 H 0.416146 0.892733 0.286332 0.031 Uiso 1 1 calc R U
C33 C 0.3545(3) 0.7402(3) 0.08404(19) 0.0359(8) Uani 1 1 d . .
H33A H 0.398678 0.776230 0.045540 0.054 Uiso 1 1 calc R U
H33B H 0.273758 0.746982 0.081994 0.054 Uiso 1 1 calc R U
H33C H 0.380439 0.668538 0.086576 0.054 Uiso 1 1 calc R U
C34 C 0.2014(3) 0.9332(3) 0.2752(2) 0.0381(9) Uani 1 1 d . .
H34A H 0.209439 0.923191 0.319943 0.057 Uiso 1 1 calc R U
H34B H 0.128654 0.908900 0.271866 0.057 Uiso 1 1 calc R U
H34C H 0.203621 1.005315 0.259853 0.057 Uiso 1 1 calc R U
C35 C 0.6546(2) 0.6998(2) 0.25529(15) 0.0210(6) Uani 1 1 d . .
C36 C 0.6240(3) 0.6753(3) 0.32186(16) 0.0258(7) Uani 1 1 d . .
H36 H 0.596051 0.728241 0.347974 0.031 Uiso 1 1 calc R U
C37 C 0.6329(3) 0.5768(3) 0.35147(17) 0.0291(7) Uani 1 1 d . .
C38 C 0.6727(3) 0.4991(2) 0.31362(18) 0.0291(7) Uani 1 1 d . .
H38 H 0.678907 0.431743 0.333214 0.035 Uiso 1 1 calc R U
C39 C 0.7038(2) 0.5181(2) 0.24759(17) 0.0262(7) Uani 1 1 d . .
C40 C 0.6942(2) 0.6182(2) 0.21957(16) 0.0226(6) Uani 1 1 d . .
H40 H 0.715467 0.631067 0.174320 0.027 Uiso 1 1 calc R U
C41 C 0.5999(3) 0.5566(3) 0.42412(19) 0.0436(10) Uani 1 1 d . .
H41A H 0.658758 0.579462 0.443336 0.065 Uiso 1 1 calc R U
H41B H 0.592486 0.483942 0.436245 0.065 Uiso 1 1 calc R U
H41C H 0.527187 0.593295 0.439512 0.065 Uiso 1 1 calc R U
C42 C 0.7447(3) 0.4327(3) 0.2067(2) 0.0380(9) Uani 1 1 d . .
H42A H 0.680185 0.408802 0.192859 0.057 Uiso 1 1 calc R U
H42B H 0.779359 0.377131 0.231709 0.057 Uiso 1 1 calc R U
H42C H 0.801127 0.456676 0.169122 0.057 Uiso 1 1 calc R U
C43 C 0.7210(3) 0.8397(2) 0.15221(16) 0.0231(6) Uani 1 1 d . .
C44 C 0.6900(3) 0.9052(2) 0.10181(17) 0.0272(7) Uani 1 1 d . .
H44 H 0.613306 0.931403 0.106637 0.033 Uiso 1 1 calc R U
C45 C 0.7654(3) 0.9337(2) 0.04518(17) 0.0296(7) Uani 1 1 d . .
C46 C 0.8779(3) 0.8958(3) 0.03749(18) 0.0322(8) Uani 1 1 d . .
H46 H 0.930316 0.914103 -0.001135 0.039 Uiso 1 1 calc R U
C47 C 0.9146(3) 0.8311(3) 0.08600(18) 0.0312(7) Uani 1 1 d . .
C48 C 0.8359(3) 0.8046(2) 0.14268(17) 0.0263(7) Uani 1 1 d . .
H48 H 0.861332 0.761258 0.175887 0.032 Uiso 1 1 calc R U
C49 C 0.7268(4) 1.0064(3) -0.0066(2) 0.0434(9) Uani 1 1 d . .
H49A H 0.647753 0.995741 -0.007277 0.065 Uiso 1 1 calc R U
H49B H 0.775226 0.994698 -0.048200 0.065 Uiso 1 1 calc R U
H49C H 0.732527 1.075981 0.002129 0.065 Uiso 1 1 calc R U
C50 C 1.0362(3) 0.7901(3) 0.0784(2) 0.0434(9) Uani 1 1 d . .
H50A H 1.058329 0.782351 0.120134 0.065 Uiso 1 1 calc R U
H50B H 1.085334 0.837035 0.048600 0.065 Uiso 1 1 calc R U
H50C H 1.044162 0.724221 0.061614 0.065 Uiso 1 1 calc R U
O3 O 0.3611(4) 0.2670(3) 0.1567(3) 0.123(2) Uani 1 1 d . .
C51 C 0.4719(5) 0.2774(4) 0.1220(3) 0.0671(15) Uani 1 1 d . .
H51A H 0.519108 0.304256 0.147918 0.081 Uiso 1 1 calc R U
H51B H 0.472565 0.323550 0.082324 0.081 Uiso 1 1 calc R U
C52 C 0.5154(7) 0.1712(5) 0.1066(3) 0.089(2) Uani 1 1 d . .
H52A H 0.555789 0.170940 0.061358 0.107 Uiso 1 1 calc R U
H52B H 0.566779 0.140543 0.134882 0.107 Uiso 1 1 calc R U
C53 C 0.4111(9) 0.1191(5) 0.1186(6) 0.152(5) Uani 1 1 d . .
H53A H 0.388982 0.113077 0.077450 0.183 Uiso 1 1 calc R U
H53B H 0.423608 0.050011 0.139480 0.183 Uiso 1 1 calc R U
C54 C 0.3301(9) 0.1675(6) 0.1550(5) 0.160(6) Uani 1 1 d . .
H54A H 0.315766 0.131913 0.198788 0.192 Uiso 1 1 calc R U
H54B H 0.259427 0.170072 0.138243 0.192 Uiso 1 1 calc R U
O4 O -0.0056(5) 0.2140(3) 0.1714(2) 0.0925(15) Uani 1 1 d . .
C55 C -0.0317(9) 0.1154(6) 0.1971(5) 0.127(4) Uani 1 1 d . .
H55A H -0.073141 0.115151 0.242137 0.152 Uiso 1 1 calc R U
H55B H 0.038956 0.071536 0.196082 0.152 Uiso 1 1 calc R U
C56 C -0.1058(6) 0.0763(5) 0.1567(3) 0.084(2) Uani 1 1 d . .
H56A H -0.061090 0.031383 0.125794 0.101 Uiso 1 1 calc R U
H56B H -0.170420 0.040407 0.183761 0.101 Uiso 1 1 calc R U
C57 C -0.1442(6) 0.1734(6) 0.1241(4) 0.0842(19) Uani 1 1 d . .
H57A H -0.159379 0.163408 0.081789 0.101 Uiso 1 1 calc R U
H57B H -0.214289 0.202881 0.150289 0.101 Uiso 1 1 calc R U
C58 C -0.0491(5) 0.2392(4) 0.1167(3) 0.0637(13) Uani 1 1 d . .
H58A H 0.009351 0.226539 0.078064 0.076 Uiso 1 1 calc R U
H58B H -0.076346 0.311308 0.113242 0.076 Uiso 1 1 calc R U
O5 O 0.5568(6) 0.8553(6) 0.4696(3) 0.134(2) Uani 1 1 d . .
C59 C 0.4644(5) 0.8949(6) 0.4330(3) 0.0823(19) Uani 1 1 d . .
H59A H 0.433227 0.962655 0.444847 0.099 Uiso 1 1 calc R U
H59B H 0.495257 0.899982 0.386277 0.099 Uiso 1 1 calc R U
C60 C 0.3808(5) 0.8259(8) 0.4500(3) 0.108(3) Uani 1 1 d . .
H60A H 0.402338 0.767373 0.424728 0.130 Uiso 1 1 calc R U
H60B H 0.307883 0.857855 0.441108 0.130 Uiso 1 1 calc R U
C61 C 0.3678(10) 0.7913(8) 0.5199(4) 0.177(6) Uani 1 1 d . .
H61A H 0.351202 0.719027 0.529139 0.212 Uiso 1 1 calc R U
H61B H 0.307006 0.832166 0.546007 0.212 Uiso 1 1 calc R U
C62 C 0.4967(7) 0.8107(7) 0.5326(4) 0.100(2) Uani 1 1 d . .
H62A H 0.490637 0.857720 0.565633 0.120 Uiso 1 1 calc R U
H62B H 0.536088 0.746271 0.546254 0.120 Uiso 1 1 calc R U
C63 C 0.6529(7) 0.5790(7) 0.0382(4) 0.110(3) Uani 1 1 d . .
H63A H 0.648078 0.555472 0.084137 0.132 Uiso 1 1 calc R U
H63B H 0.580670 0.617599 0.033772 0.132 Uiso 1 1 calc R U
C64 C 0.6671(8) 0.4943(6) 0.0028(4) 0.102(2) Uani 1 1 d . .
H64A H 0.597973 0.455517 0.014762 0.122 Uiso 1 1 calc R U
H64B H 0.679336 0.517061 -0.043552 0.122 Uiso 1 1 calc R U
C65 C 0.7548(11) 0.4372(8) 0.0153(5) 0.129(4) Uani 1 1 d . .
H65A H 0.758150 0.371244 -0.001915 0.155 Uiso 1 1 calc R U
H65B H 0.750852 0.425194 0.062073 0.155 Uiso 1 1 calc R U
C66 C 0.8477(15) 0.4902(9) -0.0143(7) 0.249(11) Uani 1 1 d . .
H66A H 0.843725 0.509401 -0.059773 0.299 Uiso 1 1 calc R U
H66B H 0.917500 0.445798 -0.013247 0.299 Uiso 1 1 calc R U
C67 C 0.8557(14) 0.5835(11) 0.0163(11) 0.290(13) Uani 1 1 d . .
H67A H 0.866085 0.565398 0.060792 0.348 Uiso 1 1 calc R U
H67B H 0.921287 0.621216 -0.007925 0.348 Uiso 1 1 calc R U
C68 C 0.7486(12) 0.6463(7) 0.0158(4) 0.131(4) Uani 1 1 d . .
H68A H 0.747318 0.678444 -0.028013 0.157 Uiso 1 1 calc R U
H68B H 0.742045 0.700131 0.044528 0.157 Uiso 1 1 calc R U

loop_
_atom_site_aniso_label
_atom_site_aniso_U_11
_atom_site_aniso_U_22
_atom_site_aniso_U_33
_atom_site_aniso_U_23
_atom_site_aniso_U_13
_atom_site_aniso_U_12
Mg1 0.0188(5) 0.0215(5) 0.0262(6) -0.0007(4) -0.0057(4) -0.0006(4)
N1 0.0198(12) 0.0259(13) 0.0361(17) -0.0034(11) -0.0049(11) 0.0009(10)
N2 0.0232(13) 0.0282(14) 0.0264(15) -0.0021(11) -0.0064(10) -0.0023(10)
N3 0.0207(13) 0.0290(14) 0.0312(16) -0.0004(11) -0.0050(11) 0.0018(10)
N4 0.0229(13) 0.0285(14) 0.0317(16) -0.0012(12) -0.0086(11) -0.0014(10)
O1 0.0439(14) 0.0259(12) 0.0286(14) 0.0005(10) -0.0013(10) -0.0052(10)
O2 0.0579(17) 0.0355(14) 0.0320(15) -0.0010(11) -0.0059(12) -0.0146(12)
B1 0.036(2) 0.0279(19) 0.036(2) -0.0044(16) -0.0076(16) -0.0057(15)
C1 0.0271(17) 0.048(2) 0.052(3) -0.0137(19) -0.0006(16) -0.0090(15)
C2 0.0307(19) 0.046(2) 0.048(2) -0.0099(18) 0.0002(16) -0.0149(16)
C3 0.042(2) 0.0310(19) 0.062(3) -0.0103(18) -0.0159(19) 0.0011(15)
C4 0.037(2) 0.0308(18) 0.068(3) -0.0098(18) -0.0154(19) 0.0055(15)
C5 0.045(2) 0.051(2) 0.036(2) 0.0020(18) -0.0082(17) 0.0281(18)
C6 0.046(2) 0.056(3) 0.043(3) 0.0013(19) -0.0172(18) 0.0091(19)
C7 0.039(2) 0.046(2) 0.037(2) 0.0000(17) -0.0078(16) -0.0038(16)
C8 0.0262(17) 0.044(2) 0.032(2) 0.0010(16) 0.0011(14) 0.0035(14)
C9 0.0297(18) 0.043(2) 0.056(3) 0.0062(18) -0.0067(17) 0.0110(15)
C10 0.062(3) 0.054(3) 0.038(2) -0.0010(19) -0.0186(19) -0.026(2)
C11 0.0241(17) 0.054(2) 0.047(2) 0.0015(19) -0.0008(16) 0.0026(16)
C12 0.075(3) 0.043(2) 0.043(3) 0.0009(19) -0.026(2) -0.019(2)
C13 0.069(3) 0.0253(17) 0.035(2) -0.0009(15) -0.0135(19) -0.0075(17)
C14 0.128(5) 0.036(2) 0.046(3) -0.015(2) -0.035(3) 0.012(3)
C15 0.058(3) 0.053(3) 0.051(3) 0.003(2) -0.023(2) -0.020(2)
C16 0.079(3) 0.0301(19) 0.038(2) -0.0017(17) -0.019(2) -0.0107(19)
C17 0.112(5) 0.046(3) 0.063(4) -0.017(2) -0.047(3) 0.031(3)
C18 0.135(5) 0.045(3) 0.065(4) 0.026(2) -0.050(4) -0.051(3)
B2 0.0224(16) 0.0212(16) 0.0241(19) -0.0015(13) -0.0076(13) -0.0010(12)
C19 0.0228(14) 0.0219(15) 0.0306(18) -0.0029(13) -0.0064(12) -0.0027(11)
C20 0.0240(15) 0.0238(15) 0.038(2) -0.0072(14) -0.0114(13) 0.0015(11)
C21 0.0261(16) 0.0316(17) 0.046(2) -0.0108(15) -0.0130(14) 0.0004(13)
C22 0.0337(18) 0.0278(17) 0.047(2) -0.0135(16) -0.0150(16) -0.0010(13)
C23 0.0380(19) 0.0233(16) 0.043(2) -0.0038(15) -0.0126(15) -0.0005(13)
C24 0.0297(16) 0.0242(16) 0.036(2) -0.0019(14) -0.0128(13) -0.0019(12)
C25 0.0361(19) 0.040(2) 0.055(3) -0.0201(18) -0.0237(17) 0.0053(15)
C26 0.059(3) 0.0226(17) 0.066(3) -0.0106(18) -0.031(2) 0.0056(16)
C27 0.0216(14) 0.0185(14) 0.0336(18) 0.0024(12) -0.0098(12) -0.0036(11)
C28 0.0237(15) 0.0218(14) 0.0331(19) 0.0010(13) -0.0097(12) -0.0023(11)
C29 0.0274(16) 0.0244(16) 0.040(2) 0.0060(14) -0.0151(14) -0.0058(12)
C30 0.0242(15) 0.0225(15) 0.048(2) 0.0066(14) -0.0150(14) -0.0019(12)
C31 0.0233(15) 0.0197(14) 0.042(2) 0.0068(13) -0.0045(13) -0.0006(11)
C32 0.0263(15) 0.0200(14) 0.0308(18) 0.0011(12) -0.0072(13) -0.0012(11)
C33 0.0326(17) 0.0365(18) 0.044(2) 0.0024(16) -0.0210(15) -0.0059(14)
C34 0.0252(16) 0.0278(17) 0.057(3) -0.0010(16) -0.0033(15) 0.0026(13)
C35 0.0150(13) 0.0225(14) 0.0269(17) -0.0008(12) -0.0077(11) -0.0023(10)
C36 0.0191(14) 0.0325(16) 0.0273(17) -0.0007(13) -0.0084(12) -0.0051(12)
C37 0.0221(15) 0.0386(18) 0.0277(18) 0.0067(14) -0.0108(12) -0.0080(13)
C38 0.0240(15) 0.0252(15) 0.040(2) 0.0101(14) -0.0157(13) -0.0058(12)
C39 0.0178(13) 0.0224(15) 0.039(2) -0.0006(13) -0.0092(12) -0.0023(11)
C40 0.0196(14) 0.0243(15) 0.0250(17) -0.0018(12) -0.0070(11) -0.0025(11)
C41 0.038(2) 0.058(2) 0.034(2) 0.0147(18) -0.0113(16) -0.0138(17)
C42 0.0356(18) 0.0231(16) 0.055(3) -0.0063(16) -0.0086(16) 0.0013(13)
C43 0.0241(15) 0.0172(13) 0.0292(18) -0.0015(12) -0.0079(12) -0.0038(11)
C44 0.0252(15) 0.0240(15) 0.0325(19) 0.0015(13) -0.0093(13) -0.0006(12)
C45 0.0341(17) 0.0259(16) 0.0303(19) 0.0036(13) -0.0122(14) -0.0053(13)
C46 0.0312(17) 0.0303(17) 0.033(2) 0.0025(14) -0.0021(14) -0.0083(13)
C47 0.0251(16) 0.0307(17) 0.037(2) 0.0027(14) -0.0071(14) -0.0058(13)
C48 0.0256(15) 0.0245(15) 0.0299(18) 0.0021(13) -0.0100(13) -0.0042(12)
C49 0.048(2) 0.042(2) 0.039(2) 0.0130(17) -0.0134(17) -0.0058(17)
C50 0.0251(18) 0.057(2) 0.044(2) 0.0066(19) -0.0051(15) -0.0050(16)
O3 0.079(3) 0.065(3) 0.211(6) -0.081(3) 0.050(3) -0.026(2)
C51 0.070(3) 0.042(2) 0.078(4) 0.014(2) -0.004(3) 0.004(2)
C52 0.140(6) 0.075(4) 0.035(3) -0.003(3) -0.002(3) 0.051(4)
C53 0.159(8) 0.057(4) 0.304(14) -0.058(6) -0.181(10) 0.027(5)
C54 0.151(8) 0.089(5) 0.212(10) -0.095(6) 0.097(8) -0.077(6)
O4 0.123(4) 0.077(3) 0.094(3) 0.007(2) -0.049(3) -0.050(3)
C55 0.162(8) 0.100(6) 0.141(8) 0.047(5) -0.091(7) -0.069(6)
C56 0.105(5) 0.065(3) 0.080(4) -0.022(3) 0.013(4) -0.051(3)
C57 0.066(4) 0.108(5) 0.083(5) -0.007(4) -0.024(3) -0.015(3)
C58 0.069(3) 0.055(3) 0.064(4) -0.006(2) -0.009(3) 0.000(2)
O5 0.108(5) 0.192(7) 0.109(5) -0.042(5) -0.025(4) -0.010(4)
C59 0.067(4) 0.101(5) 0.066(4) 0.007(3) -0.002(3) 0.015(3)
C60 0.057(4) 0.203(9) 0.078(5) -0.065(5) -0.002(3) -0.045(5)
C61 0.265(13) 0.171(8) 0.084(5) -0.082(6) 0.093(7) -0.176(9)
C62 0.091(5) 0.125(6) 0.070(5) -0.005(4) 0.005(4) 0.007(4)
C63 0.090(5) 0.159(8) 0.101(6) -0.083(6) -0.037(4) 0.022(5)
C64 0.123(7) 0.097(5) 0.092(6) -0.034(4) -0.016(5) -0.024(5)
C65 0.183(11) 0.104(7) 0.130(8) -0.030(6) -0.092(8) -0.006(7)
C66 0.292(19) 0.124(9) 0.255(16) -0.104(10) 0.183(15) -0.075(11)
C67 0.184(14) 0.128(10) 0.49(3) -0.088(15) 0.147(18) -0.099(11)
C68 0.239(13) 0.080(5) 0.083(6) -0.023(4) -0.030(7) -0.047(7)

loop_
_atom_type_symbol
_atom_type_description
_atom_type_scat_dispersion_real
_atom_type_scat_dispersion_imag
_atom_type_scat_source
C C 0.0181 0.0091 'International Tables Vol C Tables 4.2.6.8 and 6.1.1.4'
H H 0.0000 0.0000 'International Tables Vol C Tables 4.2.6.8 and 6.1.1.4'
B B 0.0090 0.0039 'International Tables Vol C Tables 4.2.6.8 and 6.1.1.4'
N N 0.0311 0.0180 'International Tables Vol C Tables 4.2.6.8 and 6.1.1.4'
O O 0.0492 0.0322 'International Tables Vol C Tables 4.2.6.8 and 6.1.1.4'
Mg Mg 0.1719 0.1771 'International Tables Vol C Tables 4.2.6.8 and 6.1.1.4'

loop_
_geom_angle_atom_site_label_1
_geom_angle_atom_site_label_2
_geom_angle_atom_site_label_3
_geom_angle
O1 Mg1 N1 105.84(11)
O1 Mg1 N3 123.42(11)
N1 Mg1 N3 130.05(11)
O1 Mg1 N4 105.33(11)
N1 Mg1 N4 80.06(11)
N3 Mg1 N4 79.64(11)
O1 Mg1 N2 122.75(12)
N1 Mg1 N2 79.93(10)
N3 Mg1 N2 80.26(11)
N4 Mg1 N2 131.30(11)
O1 Mg1 H1B 57.6(9)
N1 Mg1 H1B 130.0(10)
N3 Mg1 H1B 87.4(10)
N4 Mg1 H1B 146.8(9)
N2 Mg1 H1B 75.1(9)
O1 Mg1 B1 36.34(12)
N1 Mg1 B1 113.48(13)
N3 Mg1 B1 111.17(13)
N4 Mg1 B1 140.52(12)
N2 Mg1 B1 88.16(12)
H1B Mg1 B1 25.3(9)
O1 Mg1 H1A 48.5(9)
N1 Mg1 H1A 93.1(10)
N3 Mg1 H1A 124.5(9)
N4 Mg1 H1A 150.3(9)
N2 Mg1 H1A 74.6(9)
H1B Mg1 H1A 38.7(13)
B1 Mg1 H1A 22.5(10)
C9 N1 C8 109.8(3)
C9 N1 C1 110.9(3)
C8 N1 C1 107.7(3)
C9 N1 Mg1 111.7(2)
C8 N1 Mg1 108.97(19)
C1 N1 Mg1 107.7(2)
C10 N2 C3 108.4(3)
C10 N2 C2 107.1(3)
C3 N2 C2 107.9(3)
C10 N2 Mg1 123.4(2)
C3 N2 Mg1 102.1(2)
C2 N2 Mg1 107.1(2)
C5 N3 C11 110.7(3)
C5 N3 C4 109.6(3)
C11 N3 C4 106.7(3)
C5 N3 Mg1 108.2(2)
C11 N3 Mg1 113.2(2)
C4 N3 Mg1 108.4(2)
C12 N4 C7 110.9(3)
C12 N4 C6 105.6(3)
C7 N4 C6 109.5(3)
C12 N4 Mg1 121.1(2)
C7 N4 Mg1 102.4(2)
C6 N4 Mg1 107.0(2)
C13 O1 B1 107.4(3)
C13 O1 Mg1 149.6(3)
B1 O1 Mg1 94.32(19)
C16 O2 B1 107.0(3)
O2 B1 O1 104.4(3)
O2 B1 Mg1 149.1(3)
O1 B1 Mg1 49.34(15)
O2 B1 H1A 119(2)
O1 B1 H1A 104(2)
Mg1 B1 H1A 87(2)
O2 B1 H1B 108(2)
O1 B1 H1B 113(2)
Mg1 B1 H1B 76(2)
H1A B1 H1B 108(3)
C2 C1 N1 112.0(3)
C2 C1 H1C 109.2
N1 C1 H1C 109.2
C2 C1 H1D 109.2
N1 C1 H1D 109.2
H1C C1 H1D 107.9
C1 C2 N2 114.2(3)
C1 C2 H2A 108.7
N2 C2 H2A 108.7
C1 C2 H2B 108.7
N2 C2 H2B 108.7
H2A C2 H2B 107.6
N2 C3 C4 111.6(3)
N2 C3 H3A 109.3
C4 C3 H3A 109.3
N2 C3 H3B 109.3
C4 C3 H3B 109.3
H3A C3 H3B 108.0
C3 C4 N3 112.5(3)
C3 C4 H4A 109.1
N3 C4 H4A 109.1
C3 C4 H4B 109.1
N3 C4 H4B 109.1
H4A C4 H4B 107.8
N3 C5 C6 113.3(3)
N3 C5 H5A 108.9
C6 C5 H5A 108.9
N3 C5 H5B 108.9
C6 C5 H5B 108.9
H5A C5 H5B 107.7
C5 C6 N4 113.0(3)
C5 C6 H6A 109.0
N4 C6 H6A 109.0
C5 C6 H6B 109.0
N4 C6 H6B 109.0
H6A C6 H6B 107.8
N4 C7 C8 110.9(3)
N4 C7 H7A 109.5
C8 C7 H7A 109.5
N4 C7 H7B 109.5
C8 C7 H7B 109.5
H7A C7 H7B 108.0
N1 C8 C7 111.9(3)
N1 C8 H8A 109.2
C7 C8 H8A 109.2
N1 C8 H8B 109.2
C7 C8 H8B 109.2
H8A C8 H8B 107.9
N1 C9 H9A 109.5
N1 C9 H9B 109.5
H9A C9 H9B 109.5
N1 C9 H9C 109.5
H9A C9 H9C 109.5
H9B C9 H9C 109.5
N2 C10 H10A 109.5
N2 C10 H10B 109.5
H10A C10 H10B 109.5
N2 C10 H10C 109.5
H10A C10 H10C 109.5
H10B C10 H10C 109.5
N3 C11 H11A 109.5
N3 C11 H11B 109.5
H11A C11 H11B 109.5
N3 C11 H11C 109.5
H11A C11 H11C 109.5
H11B C11 H11C 109.5
N4 C12 H12A 109.5
N4 C12 H12B 109.5
H12A C12 H12B 109.5
N4 C12 H12C 109.5
H12A C12 H12C 109.5
H12B C12 H12C 109.5
O1 C13 C15 109.0(3)
O1 C13 C14 109.4(4)
C15 C13 C14 112.8(4)
O1 C13 C16 100.9(3)
C15 C13 C16 111.4(4)
C14 C13 C16 112.7(4)
C13 C14 H14A 109.5
C13 C14 H14B 109.5
H14A C14 H14B 109.5
C13 C14 H14C 109.5
H14A C14 H14C 109.5
H14B C14 H14C 109.5
C13 C15 H15A 109.5
C13 C15 H15B 109.5
H15A C15 H15B 109.5
C13 C15 H15C 109.5
H15A C15 H15C 109.5
H15B C15 H15C 109.5
O2 C16 C18 106.5(4)
O2 C16 C17 109.5(4)
C18 C16 C17 110.6(5)
O2 C16 C13 103.4(3)
C18 C16 C13 114.2(4)
C17 C16 C13 112.1(4)
C16 C17 H17A 109.5
C16 C17 H17B 109.5
H17A C17 H17B 109.5
C16 C17 H17C 109.5
H17A C17 H17C 109.5
H17B C17 H17C 109.5
C16 C18 H18A 109.5
C16 C18 H18B 109.5
H18A C18 H18B 109.5
C16 C18 H18C 109.5
H18A C18 H18C 109.5
H18B C18 H18C 109.5
C19 B2 C27 113.0(3)
C19 B2 C35 112.8(3)
C27 B2 C35 105.6(2)
C19 B2 C43 103.4(2)
C27 B2 C43 109.7(3)
C35 B2 C43 112.6(2)
C20 C19 C24 115.1(3)
C20 C19 B2 123.0(3)
C24 C19 B2 121.5(3)
C21 C20 C19 123.4(3)
C21 C20 H20 118.3
C19 C20 H20 118.3
C22 C21 C20 118.5(3)
C22 C21 C25 120.5(3)
C20 C21 C25 121.0(3)
C21 C22 C23 120.9(3)
C21 C22 H22 119.5
C23 C22 H22 119.5
C22 C23 C24 118.9(3)
C22 C23 C26 120.9(3)
C24 C23 C26 120.2(3)
C23 C24 C19 123.1(3)
C23 C24 H24 118.4
C19 C24 H24 118.4
C21 C25 H25A 109.5
C21 C25 H25B 109.5
H25A C25 H25B 109.5
C21 C25 H25C 109.5
H25A C25 H25C 109.5
H25B C25 H25C 109.5
C23 C26 H26A 109.5
C23 C26 H26B 109.5
H26A C26 H26B 109.5
C23 C26 H26C 109.5
H26A C26 H26C 109.5
H26B C26 H26C 109.5
C28 C27 C32 115.1(3)
C28 C27 B2 119.5(3)
C32 C27 B2 125.3(3)
C29 C28 C27 123.5(3)
C29 C28 H28 118.2
C27 C28 H28 118.2
C30 C29 C28 118.1(3)
C30 C29 C33 121.7(3)
C28 C29 C33 120.2(3)
C31 C30 C29 120.8(3)
C31 C30 H30 119.6
C29 C30 H30 119.6
C30 C31 C32 119.2(3)
C30 C31 C34 120.4(3)
C32 C31 C34 120.3(3)
C31 C32 C27 123.1(3)
C31 C32 H32 118.4
C27 C32 H32 118.4
C29 C33 H33A 109.5
C29 C33 H33B 109.5
H33A C33 H33B 109.5
C29 C33 H33C 109.5
H33A C33 H33C 109.5
H33B C33 H33C 109.5
C31 C34 H34A 109.5
C31 C34 H34B 109.5
H34A C34 H34B 109.5
C31 C34 H34C 109.5
H34A C34 H34C 109.5
H34B C34 H34C 109.5
C40 C35 C36 115.5(3)
C40 C35 B2 122.4(3)
C36 C35 B2 121.7(3)
C37 C36 C35 123.1(3)
C37 C36 H36 118.4
C35 C36 H36 118.4
C38 C37 C36 118.7(3)
C38 C37 C41 121.3(3)
C36 C37 C41 120.0(3)
C37 C38 C39 121.0(3)
C37 C38 H38 119.5
C39 C38 H38 119.5
C38 C39 C40 118.6(3)
C38 C39 C42 120.6(3)
C40 C39 C42 120.8(3)
C35 C40 C39 123.0(3)
C35 C40 H40 118.5
C39 C40 H40 118.5
C37 C41 H41A 109.5
C37 C41 H41B 109.5
H41A C41 H41B 109.5
C37 C41 H41C 109.5
H41A C41 H41C 109.5
H41B C41 H41C 109.5
C39 C42 H42A 109.5
C39 C42 H42B 109.5
H42A C42 H42B 109.5
C39 C42 H42C 109.5
H42A C42 H42C 109.5
H42B C42 H42C 109.5
C44 C43 C48 115.6(3)
C44 C43 B2 122.4(3)
C48 C43 B2 121.7(3)
C45 C44 C43 123.6(3)
C45 C44 H44 118.2
C43 C44 H44 118.2
C44 C45 C46 118.8(3)
C44 C45 C49 120.8(3)
C46 C45 C49 120.4(3)
C45 C46 C47 120.5(3)
C45 C46 H46 119.7
C47 C46 H46 119.7
C46 C47 C48 118.9(3)
C46 C47 C50 121.0(3)
C48 C47 C50 120.0(3)
C47 C48 C43 122.6(3)
C47 C48 H48 118.7
C43 C48 H48 118.7
C45 C49 H49A 109.5
C45 C49 H49B 109.5
H49A C49 H49B 109.5
C45 C49 H49C 109.5
H49A C49 H49C 109.5
H49B C49 H49C 109.5
C47 C50 H50A 109.5
C47 C50 H50B 109.5
H50A C50 H50B 109.5
C47 C50 H50C 109.5
H50A C50 H50C 109.5
H50B C50 H50C 109.5
C51 O3 C54 109.1(5)
O3 C51 C52 104.8(5)
O3 C51 H51A 110.8
C52 C51 H51A 110.8
O3 C51 H51B 110.8
C52 C51 H51B 110.8
H51A C51 H51B 108.9
C53 C52 C51 102.1(6)
C53 C52 H52A 111.3
C51 C52 H52A 111.3
C53 C52 H52B 111.3
C51 C52 H52B 111.3
H52A C52 H52B 109.2
C54 C53 C52 110.6(6)
C54 C53 H53A 109.5
C52 C53 H53A 109.5
C54 C53 H53B 109.5
C52 C53 H53B 109.5
H53A C53 H53B 108.1
C53 C54 O3 109.6(7)
C53 C54 H54A 109.7
O3 C54 H54A 109.7
C53 C54 H54B 109.7
O3 C54 H54B 109.7
H54A C54 H54B 108.2
C58 O4 C55 109.7(5)
O4 C55 C56 107.9(6)
O4 C55 H55A 110.1
C56 C55 H55A 110.1
O4 C55 H55B 110.1
C56 C55 H55B 110.1
H55A C55 H55B 108.4
C57 C56 C55 100.1(5)
C57 C56 H56A 111.8
C55 C56 H56A 111.8
C57 C56 H56B 111.8
C55 C56 H56B 111.8
H56A C56 H56B 109.5
C58 C57 C56 104.6(5)
C58 C57 H57A 110.8
C56 C57 H57A 110.8
C58 C57 H57B 110.8
C56 C57 H57B 110.8
H57A C57 H57B 108.9
O4 C58 C57 105.0(5)
O4 C58 H58A 110.7
C57 C58 H58A 110.7
O4 C58 H58B 110.7
C57 C58 H58B 110.7
H58A C58 H58B 108.8
C62 O5 C59 105.7(6)
C60 C59 O5 106.0(6)
C60 C59 H59A 110.5
O5 C59 H59A 110.5
C60 C59 H59B 110.5
O5 C59 H59B 110.5
H59A C59 H59B 108.7
C59 C60 C61 108.7(5)
C59 C60 H60A 109.9
C61 C60 H60A 109.9
C59 C60 H60B 109.9
C61 C60 H60B 109.9
H60A C60 H60B 108.3
C60 C61 C62 101.5(5)
C60 C61 H61A 111.5
C62 C61 H61A 111.5
C60 C61 H61B 111.5
C62 C61 H61B 111.5
H61A C61 H61B 109.3
O5 C62 C61 103.5(6)
O5 C62 H62A 111.1
C61 C62 H62A 111.1
O5 C62 H62B 111.1
C61 C62 H62B 111.1
H62A C62 H62B 109.0
C64 C63 C68 111.5(7)
C64 C63 H63A 109.3
C68 C63 H63A 109.3
C64 C63 H63B 109.3
C68 C63 H63B 109.3
H63A C63 H63B 108.0
C65 C64 C63 108.9(8)
C65 C64 H64A 109.9
C63 C64 H64A 109.9
C65 C64 H64B 109.9
C63 C64 H64B 109.9
H64A C64 H64B 108.3
C64 C65 C66 105.1(12)
C64 C65 H65A 110.7
C66 C65 H65A 110.7
C64 C65 H65B 110.7
C66 C65 H65B 110.7
H65A C65 H65B 108.8
C65 C66 C67 112.9(9)
C65 C66 H66A 109.0
C67 C66 H66A 109.0
C65 C66 H66B 109.0
C67 C66 H66B 109.0
H66A C66 H66B 107.8
C68 C67 C66 107.5(16)
C68 C67 H67A 110.2
C66 C67 H67A 110.2
C68 C67 H67B 110.2
C66 C67 H67B 110.2
H67A C67 H67B 108.5
C67 C68 C63 107.8(8)
C67 C68 H68A 110.2
C63 C68 H68A 110.2
C67 C68 H68B 110.2
C63 C68 H68B 110.2
H68A C68 H68B 108.5

loop_
_geom_bond_atom_site_label_1
_geom_bond_atom_site_label_2
_geom_bond_distance
Mg1 O1 1.973(3)
Mg1 N1 2.217(3)
Mg1 N3 2.222(3)
Mg1 N4 2.280(3)
Mg1 N2 2.287(3)
Mg1 H1B 2.56(4)
Mg1 B1 2.593(4)
Mg1 H1A 2.75(5)
N1 C9 1.465(4)
N1 C8 1.491(5)
N1 C1 1.500(5)
N2 C10 1.477(5)
N2 C3 1.482(5)
N2 C2 1.486(4)
N3 C5 1.464(5)
N3 C11 1.475(4)
N3 C4 1.494(5)
N4 C12 1.460(5)
N4 C7 1.482(5)
N4 C6 1.499(5)
O1 C13 1.450(4)
O1 B1 1.541(5)
O2 C16 1.420(5)
O2 B1 1.441(5)
B1 H1A 1.05(5)
B1 H1B 1.13(4)
C1 C2 1.474(6)
C1 H1C 0.9900
C1 H1D 0.9900
C2 H2A 0.9900
C2 H2B 0.9900
C3 C4 1.485(6)
C3 H3A 0.9900
C3 H3B 0.9900
C4 H4A 0.9900
C4 H4B 0.9900
C5 C6 1.470(6)
C5 H5A 0.9900
C5 H5B 0.9900
C6 H6A 0.9900
C6 H6B 0.9900
C7 C8 1.498(5)
C7 H7A 0.9900
C7 H7B 0.9900
C8 H8A 0.9900
C8 H8B 0.9900
C9 H9A 0.9800
C9 H9B 0.9800
C9 H9C 0.9800
C10 H10A 0.9800
C10 H10B 0.9800
C10 H10C 0.9800
C11 H11A 0.9800
C11 H11B 0.9800
C11 H11C 0.9800
C12 H12A 0.9800
C12 H12B 0.9800
C12 H12C 0.9800
C13 C15 1.524(7)
C13 C14 1.525(6)
C13 C16 1.552(6)
C14 H14A 0.9800
C14 H14B 0.9800
C14 H14C 0.9800
C15 H15A 0.9800
C15 H15B 0.9800
C15 H15C 0.9800
C16 C18 1.530(6)
C16 C17 1.536(7)
C17 H17A 0.9800
C17 H17B 0.9800
C17 H17C 0.9800
C18 H18A 0.9800
C18 H18B 0.9800
C18 H18C 0.9800
B2 C19 1.642(5)
B2 C27 1.642(4)
B2 C35 1.650(4)
B2 C43 1.654(5)
C19 C20 1.403(4)
C19 C24 1.413(4)
C20 C21 1.400(5)
C20 H20 0.9500
C21 C22 1.388(5)
C21 C25 1.504(5)
C22 C23 1.390(5)
C22 H22 0.9500
C23 C24 1.392(5)
C23 C26 1.513(5)
C24 H24 0.9500
C25 H25A 0.9800
C25 H25B 0.9800
C25 H25C 0.9800
C26 H26A 0.9800
C26 H26B 0.9800
C26 H26C 0.9800
C27 C28 1.404(5)
C27 C32 1.405(5)
C28 C29 1.403(4)
C28 H28 0.9500
C29 C30 1.399(5)
C29 C33 1.502(5)
C30 C31 1.381(5)
C30 H30 0.9500
C31 C32 1.398(5)
C31 C34 1.509(5)
C32 H32 0.9500
C33 H33A 0.9800
C33 H33B 0.9800
C33 H33C 0.9800
C34 H34A 0.9800
C34 H34B 0.9800
C34 H34C 0.9800
C35 C40 1.400(4)
C35 C36 1.405(5)
C36 C37 1.396(5)
C36 H36 0.9500
C37 C38 1.385(5)
C37 C41 1.524(5)
C38 C39 1.387(5)
C38 H38 0.9500
C39 C40 1.404(4)
C39 C42 1.508(5)
C40 H40 0.9500
C41 H41A 0.9800
C41 H41B 0.9800
C41 H41C 0.9800
C42 H42A 0.9800
C42 H42B 0.9800
C42 H42C 0.9800
C43 C44 1.402(5)
C43 C48 1.405(4)
C44 C45 1.389(5)
C44 H44 0.9500
C45 C46 1.390(5)
C45 C49 1.510(5)
C46 C47 1.394(5)
C46 H46 0.9500
C47 C48 1.404(5)
C47 C50 1.503(5)
C48 H48 0.9500
C49 H49A 0.9800
C49 H49B 0.9800
C49 H49C 0.9800
C50 H50A 0.9800
C50 H50B 0.9800
C50 H50C 0.9800
O3 C51 1.394(7)
O3 C54 1.417(7)
C51 C52 1.519(7)
C51 H51A 0.9900
C51 H51B 0.9900
C52 C53 1.450(12)
C52 H52A 0.9900
C52 H52B 0.9900
C53 C54 1.292(12)
C53 H53A 0.9900
C53 H53B 0.9900
C54 H54A 0.9900
C54 H54B 0.9900
O4 C58 1.381(7)
O4 C55 1.399(8)
C55 C56 1.530(10)
C55 H55A 0.9900
C55 H55B 0.9900
C56 C57 1.485(10)
C56 H56A 0.9900
C56 H56B 0.9900
C57 C58 1.475(8)
C57 H57A 0.9900
C57 H57B 0.9900
C58 H58A 0.9900
C58 H58B 0.9900
O5 C62 1.475(9)
O5 C59 1.521(9)
C59 C60 1.387(10)
C59 H59A 0.9900
C59 H59B 0.9900
C60 C61 1.495(11)
C60 H60A 0.9900
C60 H60B 0.9900
C61 C62 1.682(14)
C61 H61A 0.9900
C61 H61B 0.9900
C62 H62A 0.9900
C62 H62B 0.9900
C63 C64 1.416(10)
C63 C68 1.486(13)
C63 H63A 0.9900
C63 H63B 0.9900
C64 C65 1.306(12)
C64 H64A 0.9900
C64 H64B 0.9900
C65 C66 1.373(15)
C65 H65A 0.9900
C65 H65B 0.9900
C66 C67 1.496(18)
C66 H66A 0.9900
C66 H66B 0.9900
C67 C68 1.48(2)
C67 H67A 0.9900
C67 H67B 0.9900
C68 H68A 0.9900
C68 H68B 0.9900

loop_
_geom_torsion_atom_site_label_1
_geom_torsion_atom_site_label_2
_geom_torsion_atom_site_label_3
_geom_torsion_atom_site_label_4
_geom_torsion
C16 O2 B1 O1 23.4(4)
C16 O2 B1 Mg1 51.5(6)
C13 O1 B1 O2 3.0(4)
Mg1 O1 B1 O2 161.4(3)
C13 O1 B1 Mg1 -158.4(3)
C9 N1 C1 C2 -80.7(4)
C8 N1 C1 C2 159.1(3)
Mg1 N1 C1 C2 41.8(4)
N1 C1 C2 N2 -50.6(5)
C10 N2 C2 C1 165.1(4)
C3 N2 C2 C1 -78.4(4)
Mg1 N2 C2 C1 30.8(4)
C10 N2 C3 C4 -81.1(4)
C2 N2 C3 C4 163.2(4)
Mg1 N2 C3 C4 50.5(4)
N2 C3 C4 N3 -56.0(5)
C5 N3 C4 C3 -90.2(4)
C11 N3 C4 C3 149.9(4)
Mg1 N3 C4 C3 27.7(4)
C11 N3 C5 C6 -83.9(4)
C4 N3 C5 C6 158.6(4)
Mg1 N3 C5 C6 40.6(4)
N3 C5 C6 N4 -51.0(5)
C12 N4 C6 C5 162.6(4)
C7 N4 C6 C5 -78.0(4)
Mg1 N4 C6 C5 32.3(4)
C12 N4 C7 C8 -79.5(4)
C6 N4 C7 C8 164.4(3)
Mg1 N4 C7 C8 51.1(3)
C9 N1 C8 C7 150.4(3)
C1 N1 C8 C7 -88.8(4)
Mg1 N1 C8 C7 27.7(4)
N4 C7 C8 N1 -56.0(4)
B1 O1 C13 C15 92.2(4)
Mg1 O1 C13 C15 -41.4(6)
B1 O1 C13 C14 -144.1(4)
Mg1 O1 C13 C14 82.3(6)
B1 O1 C13 C16 -25.2(4)
Mg1 O1 C13 C16 -158.8(4)
B1 O2 C16 C18 -160.3(4)
B1 O2 C16 C17 80.1(4)
B1 O2 C16 C13 -39.6(4)
O1 C13 C16 O2 39.7(4)
C15 C13 C16 O2 -75.9(4)
C14 C13 C16 O2 156.3(4)
O1 C13 C16 C18 155.0(4)
C15 C13 C16 C18 39.5(5)
C14 C13 C16 C18 -88.4(6)
O1 C13 C16 C17 -78.1(4)
C15 C13 C16 C17 166.3(4)
C14 C13 C16 C17 38.4(5)
C27 B2 C19 C20 149.8(3)
C35 B2 C19 C20 30.1(4)
C43 B2 C19 C20 -91.7(3)
C27 B2 C19 C24 -36.7(4)
C35 B2 C19 C24 -156.3(3)
C43 B2 C19 C24 81.8(3)
C24 C19 C20 C21 0.8(5)
B2 C19 C20 C21 174.8(3)
C19 C20 C21 C22 0.1(6)
C19 C20 C21 C25 -178.7(4)
C20 C21 C22 C23 -0.5(6)
C25 C21 C22 C23 178.3(4)
C21 C22 C23 C24 -0.1(6)
C21 C22 C23 C26 179.3(4)
C22 C23 C24 C19 1.2(6)
C26 C23 C24 C19 -178.3(4)
C20 C19 C24 C23 -1.5(5)
B2 C19 C24 C23 -175.5(3)
C19 B2 C27 C28 157.1(3)
C35 B2 C27 C28 -79.1(3)
C43 B2 C27 C28 42.4(4)
C19 B2 C27 C32 -22.9(4)
C35 B2 C27 C32 100.9(3)
C43 B2 C27 C32 -137.6(3)
C32 C27 C28 C29 3.4(5)
B2 C27 C28 C29 -176.6(3)
C27 C28 C29 C30 -1.2(5)
C27 C28 C29 C33 177.7(3)
C28 C29 C30 C31 -0.7(5)
C33 C29 C30 C31 -179.5(3)
C29 C30 C31 C32 0.1(5)
C29 C30 C31 C34 176.7(3)
C30 C31 C32 C27 2.3(5)
C34 C31 C32 C27 -174.3(3)
C28 C27 C32 C31 -4.0(5)
B2 C27 C32 C31 176.0(3)
C19 B2 C35 C40 -148.8(3)
C27 B2 C35 C40 87.3(3)
C43 B2 C35 C40 -32.3(4)
C19 B2 C35 C36 37.8(4)
C27 B2 C35 C36 -86.0(3)
C43 B2 C35 C36 154.3(3)
C40 C35 C36 C37 0.6(4)
B2 C35 C36 C37 174.3(3)
C35 C36 C37 C38 -0.5(5)
C35 C36 C37 C41 179.0(3)
C36 C37 C38 C39 0.2(5)
C41 C37 C38 C39 -179.3(3)
C37 C38 C39 C40 0.1(4)
C37 C38 C39 C42 -178.7(3)
C36 C35 C40 C39 -0.3(4)
B2 C35 C40 C39 -174.0(3)
C38 C39 C40 C35 0.0(4)
C42 C39 C40 C35 178.8(3)
C19 B2 C43 C44 -89.7(3)
C27 B2 C43 C44 31.1(4)
C35 B2 C43 C44 148.3(3)
C19 B2 C43 C48 83.5(3)
C27 B2 C43 C48 -155.8(3)
C35 B2 C43 C48 -38.5(4)
C48 C43 C44 C45 0.9(5)
B2 C43 C44 C45 174.5(3)
C43 C44 C45 C46 0.0(5)
C43 C44 C45 C49 -178.6(3)
C44 C45 C46 C47 -0.6(5)
C49 C45 C46 C47 178.0(3)
C45 C46 C47 C48 0.2(5)
C45 C46 C47 C50 -179.6(3)
C46 C47 C48 C43 0.9(5)
C50 C47 C48 C43 -179.3(3)
C44 C43 C48 C47 -1.4(5)
B2 C43 C48 C47 -175.0(3)
C54 O3 C51 C52 -8.4(9)
O3 C51 C52 C53 16.3(8)
C51 C52 C53 C54 -19.8(12)
C52 C53 C54 O3 15.6(15)
C51 O3 C54 C53 -4.0(14)
C58 O4 C55 C56 -3.8(10)
O4 C55 C56 C57 -17.9(10)
C55 C56 C57 C58 31.7(8)
C55 O4 C58 C57 24.4(8)
C56 C57 C58 O4 -35.9(7)
C62 O5 C59 C60 -36.8(8)
O5 C59 C60 C61 39.1(9)
C59 C60 C61 C62 -25.2(10)
C59 O5 C62 C61 19.4(8)
C60 C61 C62 O5 2.0(9)
C68 C63 C64 C65 66.8(12)
C63 C64 C65 C66 -71.4(12)
C64 C65 C66 C67 68.7(19)
C65 C66 C67 C68 -57(2)
C66 C67 C68 C63 46.2(16)
C64 C63 C68 C67 -52.7(14)
